data_2020063
loop_
_publ_author_name
'Wang, Hui-Ting'
'Zhou, Lin'
'Wang, Xiao-Li'

_publ_section_title
;
 A two-dimensional anionic Cd^II^ polymer constructed through dicyanamide
 coordination bridges
;
_journal_coeditor_code YO3009
_journal_issue 8
_journal_name_full 'Acta Crystallographica Section C'
_journal_page_first
;
;
_journal_paper_doi 10.1107/S2053229615013315
_journal_volume 71
_journal_year 2015
_chemical_formula_iupac '(C9 H15 N2) [Cd (C2 N3)3]'
_chemical_formula_moiety 'C9 H15 N2 +, C6 Cd1 N9 -'
_chemical_formula_sum 'C15 H15 Cd N11'
_chemical_formula_weight 461.78
_chemical_name_systematic
;
Poly[4-dimethylamino-1-ethylpyridin-1-ium
[tri-\m-dicyanamido-\k^6^<i>N</i>^1^:<i>N</i>^5^-cadmium(II)]]
;
_space_group_IT_number 57
_symmetry_cell_setting orthorhombic
_symmetry_space_group_name_Hall '-P 2c 2b'
_symmetry_space_group_name_H-M 'P b c m'
_atom_sites_solution_hydrogens geom
_atom_sites_solution_primary direct
_atom_sites_solution_secondary difmap
_audit_creation_method SHELXL97
_cell_angle_alpha 90.00
_cell_angle_beta 90.00
_cell_angle_gamma 90.00
_cell_formula_units_Z 4
_cell_length_a 7.7042(15)
_cell_length_b 14.457(3)
_cell_length_c 17.549(4)
_cell_measurement_reflns_used 2313
_cell_measurement_temperature 293(2)
_cell_measurement_theta_max 30.480
_cell_measurement_theta_min 2.996
_cell_volume 1954.6(7)
_computing_cell_refinement
;
CrystalClear (Rigaku, 2005)
;
_computing_data_collection
;
CrystalClear (Rigaku, 2005)
;
_computing_data_reduction
;
CrystalClear (Rigaku, 2005)
;
_computing_molecular_graphics
;
DIAMOND (Brandenburg & Putz, 2005)
;
_computing_publication_material
;
SHELXL97 (Sheldrick, 2008)
;
_computing_structure_refinement
;
SHELXL97 (Sheldrick, 2008)
;
_computing_structure_solution
;
SHELXS97 (Sheldrick, 2008)
;
_diffrn_ambient_temperature 293(2)
_diffrn_measured_fraction_theta_full 0.998
_diffrn_measured_fraction_theta_max 0.998
_diffrn_measurement_device_type 'Rigaku SCXmini'
_diffrn_measurement_method \w
_diffrn_radiation_monochromator graphite
_diffrn_radiation_source 'fine-focus sealed tube'
_diffrn_radiation_type MoK\a
_diffrn_radiation_wavelength 0.71073
_diffrn_reflns_av_R_equivalents 0.0280
_diffrn_reflns_av_sigmaI/netI 0.0197
_diffrn_reflns_limit_h_max 6
_diffrn_reflns_limit_h_min -10
_diffrn_reflns_limit_k_max 18
_diffrn_reflns_limit_k_min -18
_diffrn_reflns_limit_l_max 22
_diffrn_reflns_limit_l_min -22
_diffrn_reflns_number 12742
_diffrn_reflns_theta_full 27.48
_diffrn_reflns_theta_max 27.48
_diffrn_reflns_theta_min 3.00
_diffrn_standards_decay_% 0
_diffrn_standards_interval_count 180
_diffrn_standards_interval_time 9
_diffrn_standards_number 3
_exptl_absorpt_coefficient_mu 1.141
_exptl_absorpt_correction_T_max 0.7634
_exptl_absorpt_correction_T_min 0.7258
_exptl_absorpt_correction_type multi-scan
_exptl_absorpt_process_details
;
(CrystalClear; Rigaku, 2005)
;
_exptl_crystal_colour colourless
_exptl_crystal_density_diffrn 1.569
_exptl_crystal_density_method 'not measured'
_exptl_crystal_description block
_exptl_crystal_F_000 920
_exptl_crystal_size_max 0.30
_exptl_crystal_size_mid 0.26
_exptl_crystal_size_min 0.25
_refine_diff_density_max 0.710
_refine_diff_density_min -0.680
_refine_ls_extinction_coef 0.0819(12)
_refine_ls_extinction_method
;
SHELXL97 (Sheldrick, 2008)
;
_refine_ls_goodness_of_fit_ref 1.188
_refine_ls_hydrogen_treatment constr
_refine_ls_matrix_type full
_refine_ls_number_parameters 135
_refine_ls_number_reflns 2313
_refine_ls_number_restraints 0
_refine_ls_restrained_S_all 1.188
_refine_ls_R_factor_all 0.0602
_refine_ls_R_factor_gt 0.0448
_refine_ls_shift/su_max 0.000
_refine_ls_shift/su_mean 0.000
_refine_ls_structure_factor_coef Fsqd
_refine_ls_weighting_details 'calc w = 1/[\s^2^(Fo^2^)+(0.0288P)^2^+3.5336P] where P=(Fo^2^+2Fc^2^)/3'
_refine_ls_weighting_scheme calc
_refine_ls_wR_factor_gt 0.0923
_refine_ls_wR_factor_ref 0.0982
_reflns_number_gt 1674
_reflns_number_total 2313
_reflns_threshold_expression I>2\s(I)
_cod_data_source_file yo3009sup1.cif
_cod_data_source_block I
_cod_original_cell_volume 1954.5(7)
_cod_database_code 2020063

loop_
_symmetry_equiv_pos_as_xyz
'x, y, z'
'-x, -y, z+1/2'
'-x, y+1/2, -z+1/2'
'x, -y+1/2, -z'
'-x, -y, -z'
'x, y, -z-1/2'
'x, -y-1/2, z-1/2'
'-x, y-1/2, z'

loop_
_atom_site_type_symbol
_atom_site_label
_atom_site_fract_x
_atom_site_fract_y
_atom_site_fract_z
_atom_site_U_iso_or_equiv
_atom_site_adp_type
_atom_site_calc_flag
_atom_site_refinement_flags
_atom_site_occupancy
_atom_site_symmetry_multiplicity
N N4 0.4868(6) 0.1538(5) 0.5628(4) 0.147(3) Uani d . 1 1
Cd Cd1 1.0000 0.0000 0.5000 0.03462(13) Uani d S 1 2
C C8 0.8972(5) 0.0452(3) 0.3147(2) 0.0455(10) Uani d . 1 1
N N6 0.8310(8) 0.0675(7) 0.2500 0.103(3) Uani d S 1 2
C C7 0.6357(6) 0.1231(3) 0.5438(3) 0.0554(12) Uani d . 1 1
N N7 1.2099(5) 0.1165(3) 0.5082(2) 0.0505(9) Uani d . 1 1
N N3 0.7743(5) 0.1009(3) 0.5357(2) 0.0561(10) Uani d . 1 1
N N5 0.9464(5) 0.0313(3) 0.37423(19) 0.0535(9) Uani d . 1 1
C C9 1.3433(5) 0.1308(3) 0.5305(3) 0.0511(11) Uani d . 1 1
N N1 -0.0430(6) 0.1777(3) 0.7500 0.0427(11) Uani d S 1 2
N N2 0.3536(6) 0.3695(3) 0.7500 0.0426(11) Uani d S 1 2
C C5 -0.2009(8) 0.1208(4) 0.7500 0.0510(15) Uani d S 1 2
H H5A -0.2011 0.0813 0.7947 0.061 Uiso calc PR 0.50 1
H H5B -0.2011 0.0813 0.7053 0.061 Uiso calc PR 0.50 1
C C3 0.2322(7) 0.3040(4) 0.7500 0.0367(12) Uani d S 1 2
C C2 0.1607(6) 0.2682(3) 0.6814(2) 0.0430(10) Uani d . 1 1
H H2 0.2064 0.2865 0.6348 0.052 Uiso calc R 1 1
C C1 0.0266(5) 0.2076(3) 0.6834(2) 0.0459(10) Uani d . 1 1
H H1 -0.0190 0.1858 0.6377 0.055 Uiso calc R 1 1
C C4 0.4247(6) 0.4055(3) 0.8219(2) 0.0540(11) Uani d . 1 1
H H4A 0.3315 0.4269 0.8537 0.081 Uiso calc R 1 1
H H4B 0.5023 0.4558 0.8114 0.081 Uiso calc R 1 1
H H4C 0.4867 0.3571 0.8478 0.081 Uiso calc R 1 1
C C6 -0.3625(10) 0.1798(5) 0.7500 0.074(2) Uani d S 1 2
H H6A -0.4632 0.1407 0.7500 0.111 Uiso calc SR 1 2
H H6B -0.3635 0.2182 0.7053 0.111 Uiso calc PR 0.50 1
H H6C -0.3635 0.2182 0.7947 0.111 Uiso calc PR 0.50 1

loop_
_atom_site_aniso_label
_atom_site_aniso_U_11
_atom_site_aniso_U_22
_atom_site_aniso_U_33
_atom_site_aniso_U_12
_atom_site_aniso_U_13
_atom_site_aniso_U_23
N4 0.036(3) 0.227(7) 0.178(7) 0.039(3) -0.032(3) -0.141(6)
Cd1 0.02607(19) 0.0542(2) 0.02363(18) 0.00032(17) -0.00107(15) -0.00130(16)
C8 0.030(2) 0.077(3) 0.029(2) 0.006(2) 0.0046(16) -0.001(2)
N6 0.053(4) 0.231(9) 0.024(3) 0.057(5) 0.000 0.000
C7 0.034(2) 0.073(3) 0.059(3) 0.006(2) -0.006(2) -0.024(2)
N7 0.0354(19) 0.065(2) 0.051(2) -0.0069(16) -0.0029(17) -0.0034(18)
N3 0.036(2) 0.073(2) 0.059(2) 0.0111(18) -0.0014(18) -0.014(2)
N5 0.056(2) 0.075(2) 0.0294(18) 0.000(2) -0.0025(16) 0.0042(17)
C9 0.032(2) 0.067(3) 0.054(3) 0.011(2) -0.0070(19) -0.020(2)
N1 0.046(3) 0.039(2) 0.043(3) 0.004(2) 0.000 0.000
N2 0.036(3) 0.057(3) 0.035(2) 0.001(2) 0.000 0.000
C5 0.047(4) 0.046(3) 0.060(4) -0.001(3) 0.000 0.000
C3 0.036(3) 0.043(3) 0.032(3) 0.007(2) 0.000 0.000
C2 0.053(2) 0.046(2) 0.030(2) 0.0033(18) 0.0053(18) -0.0016(16)
C1 0.054(3) 0.047(2) 0.036(2) 0.003(2) -0.0003(19) -0.0071(18)
C4 0.047(2) 0.072(3) 0.043(2) -0.004(2) 0.000(2) -0.008(2)
C6 0.056(5) 0.073(5) 0.094(6) 0.013(4) 0.000 0.000

loop_
_atom_type_symbol
_atom_type_description
_atom_type_scat_dispersion_real
_atom_type_scat_dispersion_imag
_atom_type_scat_source
C C 0.0033 0.0016 'International Tables Vol C Tables 4.2.6.8 and 6.1.1.4'
H H 0.0000 0.0000 'International Tables Vol C Tables 4.2.6.8 and 6.1.1.4'
N N 0.0061 0.0033 'International Tables Vol C Tables 4.2.6.8 and 6.1.1.4'
Cd Cd -0.8075 1.2024 'International Tables Vol C Tables 4.2.6.8 and 6.1.1.4'

loop_
_geom_angle_atom_site_label_1
_geom_angle_atom_site_label_2
_geom_angle_atom_site_label_3
_geom_angle_site_symmetry_1
_geom_angle_site_symmetry_3
_geom_angle
_geom_angle_publ_flag
C7 N4 C9 . 1_455 124.6(5) ?
N5 Cd1 N5 5_756 . 180.00(5) ?
N5 Cd1 N7 5_756 . 87.62(13) ?
N5 Cd1 N7 . . 92.38(13) y
N5 Cd1 N7 5_756 5_756 92.38(13) ?
N5 Cd1 N7 . 5_756 87.62(13) ?
N7 Cd1 N7 . 5_756 180.00(13) ?
N5 Cd1 N3 5_756 . 89.98(14) ?
N5 Cd1 N3 . . 90.02(14) y
N7 Cd1 N3 . . 92.78(14) y
N7 Cd1 N3 5_756 . 87.22(14) ?
N5 Cd1 N3 5_756 5_756 90.02(14) ?
N5 Cd1 N3 . 5_756 89.98(14) y
N7 Cd1 N3 . 5_756 87.22(14) ?
N7 Cd1 N3 5_756 5_756 92.78(14) ?
N3 Cd1 N3 . 5_756 180.00(18) ?
N5 C8 N6 . . 174.1(6) ?
C8 N6 C8 6_556 . 124.1(6) ?
N3 C7 N4 . . 171.0(5) ?
C9 N7 Cd1 . . 142.2(4) ?
C7 N3 Cd1 . . 155.8(4) ?
C8 N5 Cd1 . . 170.8(4) ?
N7 C9 N4 . 1_655 172.6(5) ?
C1 N1 C1 6_557 . 119.0(5) ?
C1 N1 C5 6_557 . 120.4(3) ?
C1 N1 C5 . . 120.4(3) ?
C3 N2 C4 . . 120.8(2) ?
C3 N2 C4 . 6_557 120.8(2) ?
C4 N2 C4 . 6_557 118.3(5) ?
N1 C5 C6 . . 111.5(5) ?
N1 C5 H5A . . 109.3 ?
C6 C5 H5A . . 109.3 ?
N1 C5 H5B . . 109.3 ?
C6 C5 H5B . . 109.3 ?
H5A C5 H5B . . 108.0 ?
N2 C3 C2 . . 122.1(3) ?
N2 C3 C2 . 6_557 122.1(3) ?
C2 C3 C2 . 6_557 115.8(5) ?
C1 C2 C3 . . 120.6(4) ?
C1 C2 H2 . . 119.7 ?
C3 C2 H2 . . 119.7 ?
C2 C1 N1 . . 122.0(4) ?
C2 C1 H1 . . 119.0 ?
N1 C1 H1 . . 119.0 ?
N2 C4 H4A . . 109.5 ?
N2 C4 H4B . . 109.5 ?
H4A C4 H4B . . 109.5 ?
N2 C4 H4C . . 109.5 ?
H4A C4 H4C . . 109.5 ?
H4B C4 H4C . . 109.5 ?
C5 C6 H6A . . 109.5 ?
C5 C6 H6B . . 109.5 ?
H6A C6 H6B . . 109.5 ?
C5 C6 H6C . . 109.5 ?
H6A C6 H6C . . 109.5 ?
H6B C6 H6C . . 109.5 ?

loop_
_geom_bond_atom_site_label_1
_geom_bond_atom_site_label_2
_geom_bond_site_symmetry_2
_geom_bond_distance
_geom_bond_publ_flag
Cd1 N5 5_756 2.291(3) ?
Cd1 N5 . 2.291(3) y
Cd1 N7 . 2.339(4) y
Cd1 N7 5_756 2.339(4) ?
Cd1 N3 . 2.355(4) y
Cd1 N3 5_756 2.355(4) ?
C7 N3 . 1.124(5) y
N4 C7 . 1.275(6) y
N4 C9 1_455 1.286(6) y
C8 N5 . 1.130(5) y
C8 N6 . 1.285(5) y
N6 C8 6_556 1.285(5) n
N7 C9 . 1.119(5) y
C9 N4 1_655 1.286(6) y
N1 C1 6_557 1.357(5) ?
N1 C1 . 1.357(5) ?
N1 C5 . 1.469(7) ?
N2 C3 . 1.332(7) ?
N2 C4 . 1.471(5) ?
N2 C4 6_557 1.471(5) ?
C5 C6 . 1.509(9) ?
C5 H5A . 0.9700 ?
C5 H5B . 0.9700 ?
C3 C2 . 1.421(5) ?
C3 C2 6_557 1.421(5) ?
C2 C1 . 1.355(6) ?
C2 H2 . 0.9300 ?
C1 H1 . 0.9300 ?
C4 H4A . 0.9600 ?
C4 H4B . 0.9600 ?
C4 H4C . 0.9600 ?
C6 H6A . 0.9600 ?
C6 H6B . 0.9600 ?
C6 H6C . 0.9600 ?

loop_
_geom_torsion_atom_site_label_1
_geom_torsion_atom_site_label_2
_geom_torsion_atom_site_label_3
_geom_torsion_atom_site_label_4
_geom_torsion_site_symmetry_1
_geom_torsion_site_symmetry_4
_geom_torsion
N5 C8 N6 C8 . 6_556 164(6)
C9 N4 C7 N3 1_455 . -167(4)
N5 Cd1 N7 C9 5_756 . 44.9(6)
N5 Cd1 N7 C9 . . -135.1(6)
N7 Cd1 N7 C9 5_756 . 147(16)
N3 Cd1 N7 C9 . . 134.8(6)
N3 Cd1 N7 C9 5_756 . -45.2(6)
N4 C7 N3 Cd1 . . 140(4)
N5 Cd1 N3 C7 5_756 . -105.0(10)
N5 Cd1 N3 C7 . . 75.0(10)
N7 Cd1 N3 C7 . . 167.4(10)
N7 Cd1 N3 C7 5_756 . -12.6(10)
N3 Cd1 N3 C7 5_756 . 1E1(10)
N6 C8 N5 Cd1 . . 54(8)
N5 Cd1 N5 C8 5_756 . -1E1(10)
N7 Cd1 N5 C8 . . -138(3)
N7 Cd1 N5 C8 5_756 . 42(3)
N3 Cd1 N5 C8 . . -46(3)
N3 Cd1 N5 C8 5_756 . 134(3)
Cd1 N7 C9 N4 . 1_655 -108(5)
C1 N1 C5 C6 6_557 . 87.3(4)
C1 N1 C5 C6 . . -87.3(4)
C4 N2 C3 C2 . . 179.8(4)
C4 N2 C3 C2 6_557 . -2.5(8)
C4 N2 C3 C2 . 6_557 2.5(8)
C4 N2 C3 C2 6_557 6_557 -179.8(4)
N2 C3 C2 C1 . . -174.1(4)
C2 C3 C2 C1 6_557 . 3.4(7)
C3 C2 C1 N1 . . -0.9(7)
C1 N1 C1 C2 6_557 . -1.8(8)
C5 N1 C1 C2 . . 172.8(4)

_cod_database_fobs_code 2020063
